data_1503025
loop_
_publ_author_name
'Candito, David A.'
'Lautens, Mark'

_publ_section_title
;
 Exploiting the chemistry of strained rings: synthesis of indoles via
 domino reaction of aryl iodides with 2H-azirines.
;
_journal_issue 15
_journal_name_full 'Organic letters'
_journal_page_first 3312
_journal_page_last 3315
_journal_paper_doi 10.1021/ol100975b
_journal_volume 12
_journal_year 2010
_chemical_formula_moiety 'C26 H20 N2'
_chemical_formula_sum 'C26 H20 N2'
_chemical_formula_weight 360.44
_chemical_name_systematic
; 
 ? 
;
_space_group_IT_number 33
_symmetry_cell_setting orthorhombic
_symmetry_space_group_name_Hall 'P 2c -2n'
_symmetry_space_group_name_H-M 'P n a 21'
_atom_sites_solution_hydrogens geom
_atom_sites_solution_primary direct
_atom_sites_solution_secondary difmap
_audit_creation_method SHELXL-97
_cell_angle_alpha 90.00
_cell_angle_beta 90.00
_cell_angle_gamma 90.00
_cell_formula_units_Z 4
_cell_length_a 18.6734(5)
_cell_length_b 8.9202(7)
_cell_length_c 11.2248(6)
_cell_measurement_reflns_used 11923
_cell_measurement_temperature 150(1)
_cell_measurement_theta_max 27.4
_cell_measurement_theta_min 2.8
_cell_volume 1869.72(18)
_computing_cell_refinement 'Denzo-SMN (Otwinowski & Minor, 1997)'
_computing_data_collection 'Collect (Nonius B.V., 1997-2002)'
_computing_data_reduction Denzo-SMN
_computing_molecular_graphics 'PLATON (Spek, 2009)'
_computing_publication_material 'SHELXTL V6.1'
_computing_structure_refinement 'SHELXTL V6.1 (Sheldrick, 2008)'
_computing_structure_solution 'SIR-92 (Altomare et al., 1994)'
_diffrn_ambient_temperature 150(1)
_diffrn_detector_area_resol_mean 9
_diffrn_measured_fraction_theta_full 0.988
_diffrn_measured_fraction_theta_max 0.988
_diffrn_measurement_device_type 'Nonius KappaCCD'
_diffrn_measurement_method '\f scans and \w scans with \k offsets'
_diffrn_radiation_monochromator graphite
_diffrn_radiation_source 'fine-focus sealed tube'
_diffrn_radiation_type MoK\a
_diffrn_radiation_wavelength 0.71073
_diffrn_reflns_av_R_equivalents 0.0845
_diffrn_reflns_av_sigmaI/netI 0.0712
_diffrn_reflns_limit_h_max 24
_diffrn_reflns_limit_h_min -22
_diffrn_reflns_limit_k_max 11
_diffrn_reflns_limit_k_min -11
_diffrn_reflns_limit_l_max 14
_diffrn_reflns_limit_l_min -14
_diffrn_reflns_number 11923
_diffrn_reflns_theta_full 27.37
_diffrn_reflns_theta_max 27.37
_diffrn_reflns_theta_min 2.84
_exptl_absorpt_coefficient_mu 0.075
_exptl_absorpt_correction_T_max 0.991
_exptl_absorpt_correction_T_min 0.873
_exptl_absorpt_correction_type multi-scan
_exptl_absorpt_process_details
;
multi-scan from symmetry-related measurements 
 Sortav (Blessing 1995)
;
_exptl_crystal_colour colourless
_exptl_crystal_density_diffrn 1.280
_exptl_crystal_density_method 'not measured'
_exptl_crystal_description block
_exptl_crystal_F_000 760
_exptl_crystal_size_max 0.18
_exptl_crystal_size_mid 0.15
_exptl_crystal_size_min 0.12
_refine_diff_density_max 0.204
_refine_diff_density_min -0.210
_refine_diff_density_rms 0.051
_refine_ls_extinction_coef 0.012(2)
_refine_ls_extinction_expression Fc^*^=kFc[1+0.001xFc^2^\l^3^/sin(2\q)]^-1/4^
_refine_ls_extinction_method SHELXL
_refine_ls_goodness_of_fit_ref 1.036
_refine_ls_hydrogen_treatment constr
_refine_ls_matrix_type full
_refine_ls_number_parameters 254
_refine_ls_number_reflns 2217
_refine_ls_number_restraints 1
_refine_ls_restrained_S_all 1.035
_refine_ls_R_factor_all 0.0966
_refine_ls_R_factor_gt 0.0479
_refine_ls_shift/su_max 0.001
_refine_ls_shift/su_mean 0.000
_refine_ls_structure_factor_coef Fsqd
_refine_ls_weighting_details 'calc w=1/[\s^2^(Fo^2^)+(0.0619P)^2^] where P=(Fo^2^+2Fc^2^)/3'
_refine_ls_weighting_scheme calc
_refine_ls_wR_factor_gt 0.1000
_refine_ls_wR_factor_ref 0.1204
_reflns_number_gt 1456
_reflns_number_total 2217
_reflns_threshold_expression I>2\s(I)
_cod_data_source_file ol100975b_si_001.cif
_cod_data_source_block k1039a
_cod_depositor_comments
;
The following automatic conversions were performed:

'_symmetry_cell_setting' value 'Orthorhombic' changed to
'orthorhombic' according to
/home/saulius/struct/CIF-dictionaries/cif_core.dic dictionary named
'cif_core.dic' version 2.4.2 from 2011-04-26.

Automatic conversion script
Id: cif_fix_values 1715 2011-07-08 13:25:40Z adriana 
;
_cod_database_code 1503025

loop_
_symmetry_equiv_pos_as_xyz
'x, y, z'
'-x, -y, z+1/2'
'-x+1/2, y+1/2, z+1/2'
'x+1/2, -y+1/2, z'

loop_
_atom_site_label
_atom_site_type_symbol
_atom_site_fract_x
_atom_site_fract_y
_atom_site_fract_z
_atom_site_U_iso_or_equiv
_atom_site_adp_type
_atom_site_occupancy
_atom_site_symmetry_multiplicity
_atom_site_calc_flag
_atom_site_refinement_flags
N1 N 0.63877(13) 0.2450(3) 0.4084(3) 0.0298(7) Uani 1 1 d .
N2 N 0.76398(13) 0.2263(3) 0.3679(3) 0.0288(7) Uani 1 1 d .
C1 C 0.70898(15) 0.2989(3) 0.4480(3) 0.0262(7) Uani 1 1 d .
C2 C 0.72662(16) 0.2455(4) 0.5762(3) 0.0310(8) Uani 1 1 d .
H2A H 0.7356 0.3318 0.6297 0.037 Uiso 1 1 calc R
H2B H 0.6871 0.1845 0.6094 0.037 Uiso 1 1 calc R
C3 C 0.79292(16) 0.1532(4) 0.5604(3) 0.0289(8) Uani 1 1 d .
C4 C 0.83369(17) 0.0798(4) 0.6476(3) 0.0335(8) Uani 1 1 d .
H4A H 0.8227 0.0925 0.7297 0.040 Uiso 1 1 calc R
C5 C 0.88898(17) -0.0097(4) 0.6140(4) 0.0359(9) Uani 1 1 d .
H5A H 0.9163 -0.0598 0.6732 0.043 Uiso 1 1 calc R
C6 C 0.90678(17) -0.0297(4) 0.4921(3) 0.0316(8) Uani 1 1 d .
C7 C 0.96196(16) -0.1294(4) 0.4556(4) 0.0383(9) Uani 1 1 d .
H7A H 0.9885 -0.1827 0.5141 0.046 Uiso 1 1 calc R
C8 C 0.97745(17) -0.1498(4) 0.3381(4) 0.0416(10) Uani 1 1 d .
H8A H 1.0138 -0.2186 0.3155 0.050 Uiso 1 1 calc R
C9 C 0.94001(17) -0.0697(4) 0.2501(3) 0.0375(9) Uani 1 1 d .
H9A H 0.9516 -0.0838 0.1685 0.045 Uiso 1 1 calc R
C10 C 0.88688(15) 0.0285(4) 0.2814(3) 0.0328(9) Uani 1 1 d .
H10A H 0.8627 0.0835 0.2211 0.039 Uiso 1 1 calc R
C11 C 0.86756(16) 0.0491(4) 0.4022(3) 0.0296(8) Uani 1 1 d .
C12 C 0.80945(16) 0.1399(3) 0.4420(3) 0.0271(8) Uani 1 1 d .
C13 C 0.72353(15) 0.1510(4) 0.2723(3) 0.0316(8) Uani 1 1 d .
H13A H 0.7376 0.0445 0.2650 0.038 Uiso 1 1 calc R
H13B H 0.7309 0.2016 0.1948 0.038 Uiso 1 1 calc R
C14 C 0.64676(16) 0.1658(4) 0.3137(3) 0.0293(8) Uani 1 1 d .
C15 C 0.58610(16) 0.0976(4) 0.2486(3) 0.0328(9) Uani 1 1 d .
C16 C 0.59817(19) -0.0094(4) 0.1619(4) 0.0414(10) Uani 1 1 d .
H16A H 0.6458 -0.0404 0.1451 0.050 Uiso 1 1 calc R
C17 C 0.5415(2) -0.0723(4) 0.0988(4) 0.0478(11) Uani 1 1 d .
H17A H 0.5503 -0.1464 0.0398 0.057 Uiso 1 1 calc R
C18 C 0.47221(19) -0.0263(5) 0.1223(4) 0.0454(11) Uani 1 1 d .
H18A H 0.4334 -0.0682 0.0790 0.054 Uiso 1 1 calc R
C19 C 0.45951(18) 0.0800(4) 0.2085(4) 0.0432(10) Uani 1 1 d .
H19A H 0.4118 0.1104 0.2251 0.052 Uiso 1 1 calc R
C20 C 0.51581(16) 0.1431(4) 0.2712(4) 0.0375(9) Uani 1 1 d .
H20A H 0.5066 0.2176 0.3297 0.045 Uiso 1 1 calc R
C21 C 0.71260(16) 0.4688(3) 0.4410(3) 0.0266(7) Uani 1 1 d .
C22 C 0.65295(18) 0.5555(4) 0.4671(3) 0.0319(8) Uani 1 1 d .
H22A H 0.6085 0.5080 0.4837 0.038 Uiso 1 1 calc R
C23 C 0.65744(19) 0.7113(4) 0.4690(3) 0.0361(9) Uani 1 1 d .
H23A H 0.6164 0.7696 0.4878 0.043 Uiso 1 1 calc R
C24 C 0.72173(18) 0.7808(4) 0.4437(4) 0.0393(9) Uani 1 1 d .
H24A H 0.7250 0.8871 0.4451 0.047 Uiso 1 1 calc R
C25 C 0.78110(18) 0.6961(4) 0.4164(4) 0.0397(9) Uani 1 1 d .
H25A H 0.8253 0.7440 0.3986 0.048 Uiso 1 1 calc R
C26 C 0.77654(17) 0.5410(4) 0.4148(3) 0.0346(9) Uani 1 1 d .
H26A H 0.8177 0.4834 0.3955 0.042 Uiso 1 1 calc R

loop_
_atom_site_aniso_label
_atom_site_aniso_U_11
_atom_site_aniso_U_22
_atom_site_aniso_U_33
_atom_site_aniso_U_23
_atom_site_aniso_U_13
_atom_site_aniso_U_12
N1 0.0306(14) 0.0277(15) 0.0311(17) 0.0010(15) 0.0003(12) -0.0041(11)
N2 0.0278(14) 0.0304(15) 0.0283(16) -0.0011(13) -0.0008(12) 0.0009(12)
C1 0.0242(16) 0.0288(17) 0.0255(19) 0.0008(17) -0.0002(13) -0.0023(13)
C2 0.0372(19) 0.031(2) 0.024(2) 0.0020(16) 0.0004(15) -0.0008(15)
C3 0.0315(17) 0.0261(19) 0.029(2) -0.0016(16) -0.0020(15) -0.0059(13)
C4 0.0352(19) 0.036(2) 0.029(2) 0.0013(17) -0.0027(16) -0.0015(16)
C5 0.0337(17) 0.041(2) 0.033(2) 0.0060(18) -0.0057(15) -0.0002(15)
C6 0.0322(17) 0.0297(18) 0.033(2) 0.0009(17) -0.0015(16) -0.0034(14)
C7 0.0304(18) 0.044(2) 0.041(3) 0.0005(19) -0.0053(17) 0.0034(15)
C8 0.0331(18) 0.046(2) 0.045(3) -0.004(2) -0.0003(17) 0.0038(16)
C9 0.0320(18) 0.052(2) 0.029(2) -0.0019(19) 0.0042(16) 0.0021(16)
C10 0.0295(18) 0.037(2) 0.032(2) 0.0006(18) -0.0039(14) -0.0039(14)
C11 0.0283(16) 0.0263(18) 0.034(2) -0.0008(17) -0.0002(15) -0.0034(13)
C12 0.0303(16) 0.0245(17) 0.027(2) 0.0040(16) -0.0021(15) -0.0066(13)
C13 0.0321(17) 0.036(2) 0.027(2) 0.0001(17) -0.0012(15) -0.0006(14)
C14 0.0334(17) 0.0273(17) 0.027(2) 0.0032(17) -0.0017(15) -0.0013(13)
C15 0.0318(18) 0.033(2) 0.033(2) 0.0002(18) -0.0020(15) -0.0047(14)
C16 0.037(2) 0.042(2) 0.045(3) -0.004(2) -0.0049(17) -0.0004(16)
C17 0.051(3) 0.044(2) 0.048(3) -0.011(2) -0.0092(19) -0.0048(18)
C18 0.042(2) 0.047(2) 0.046(3) 0.005(2) -0.0126(19) -0.0152(18)
C19 0.030(2) 0.050(2) 0.050(3) 0.007(2) -0.0034(17) -0.0067(16)
C20 0.0331(19) 0.041(2) 0.038(2) 0.0038(19) -0.0007(16) -0.0027(15)
C21 0.0337(16) 0.0253(16) 0.0207(18) 0.0000(16) -0.0003(13) -0.0034(13)
C22 0.0346(18) 0.035(2) 0.026(2) -0.0021(17) 0.0014(15) -0.0015(15)
C23 0.043(2) 0.034(2) 0.031(2) -0.0007(17) 0.0031(16) 0.0038(16)
C24 0.050(2) 0.0277(18) 0.040(2) 0.0006(19) -0.0051(18) -0.0075(16)
C25 0.0417(19) 0.038(2) 0.039(2) 0.0001(19) -0.0032(17) -0.0133(16)
C26 0.0328(17) 0.039(2) 0.032(2) -0.0021(18) -0.0012(15) -0.0031(14)

loop_
_atom_type_symbol
_atom_type_description
_atom_type_scat_dispersion_real
_atom_type_scat_dispersion_imag
_atom_type_scat_source
C C 0.0033 0.0016 'International Tables Vol C Tables 4.2.6.8 and 6.1.1.4'
H H 0.0000 0.0000 'International Tables Vol C Tables 4.2.6.8 and 6.1.1.4'
N N 0.0061 0.0033 'International Tables Vol C Tables 4.2.6.8 and 6.1.1.4'

loop_
_geom_angle_atom_site_label_1
_geom_angle_atom_site_label_2
_geom_angle_atom_site_label_3
_geom_angle
C14 N1 C1 109.1(3)
C12 N2 C13 119.2(3)
C12 N2 C1 106.9(3)
C13 N2 C1 106.3(2)
N1 C1 N2 106.7(3)
N1 C1 C21 110.6(2)
N2 C1 C21 111.5(2)
N1 C1 C2 111.8(3)
N2 C1 C2 106.0(2)
C21 C1 C2 110.2(3)
C3 C2 C1 103.6(3)
C12 C3 C4 121.0(3)
C12 C3 C2 110.4(3)
C4 C3 C2 128.5(3)
C5 C4 C3 119.5(3)
C4 C5 C6 121.3(3)
C5 C6 C7 121.8(3)
C5 C6 C11 119.9(3)
C7 C6 C11 118.3(3)
C8 C7 C6 121.1(3)
C7 C8 C9 120.5(3)
C10 C9 C8 120.4(4)
C9 C10 C11 120.9(3)
C10 C11 C12 124.6(3)
C10 C11 C6 118.8(3)
C12 C11 C6 116.6(3)
C3 C12 N2 112.8(3)
C3 C12 C11 121.7(3)
N2 C12 C11 125.5(3)
N2 C13 C14 102.9(3)
N1 C14 C15 123.1(3)
N1 C14 C13 114.3(3)
C15 C14 C13 122.6(3)
C16 C15 C20 118.8(3)
C16 C15 C14 120.5(3)
C20 C15 C14 120.7(3)
C15 C16 C17 120.9(3)
C18 C17 C16 119.6(4)
C19 C18 C17 120.0(3)
C18 C19 C20 120.5(3)
C19 C20 C15 120.2(4)
C22 C21 C26 118.5(3)
C22 C21 C1 120.6(3)
C26 C21 C1 120.8(3)
C21 C22 C23 120.7(3)
C24 C23 C22 119.8(3)
C25 C24 C23 120.0(3)
C24 C25 C26 120.1(3)
C25 C26 C21 120.9(3)

loop_
_geom_bond_atom_site_label_1
_geom_bond_atom_site_label_2
_geom_bond_distance
N1 C14 1.285(4)
N1 C1 1.466(4)
N2 C12 1.416(4)
N2 C13 1.474(4)
N2 C1 1.511(4)
C1 C21 1.519(4)
C1 C2 1.551(5)
C2 C3 1.497(4)
C3 C12 1.370(5)
C3 C4 1.402(5)
C4 C5 1.359(5)
C5 C6 1.419(5)
C6 C7 1.422(5)
C6 C11 1.432(5)
C7 C8 1.362(6)
C8 C9 1.405(6)
C9 C10 1.369(5)
C10 C11 1.415(5)
C11 C12 1.426(4)
C13 C14 1.513(4)
C14 C15 1.479(5)
C15 C16 1.382(5)
C15 C20 1.397(5)
C16 C17 1.392(5)
C17 C18 1.382(5)
C18 C19 1.375(6)
C19 C20 1.385(5)
C21 C22 1.387(4)
C21 C26 1.388(4)
C22 C23 1.392(5)
C23 C24 1.381(5)
C24 C25 1.376(5)
C25 C26 1.386(5)
